data_7135265
loop_
_publ_author_name
'Kar, Malobika'
'Sharma, Nagendra K.'

_publ_section_title
;
 Ag(I)-Mediated Mono-selective C(sp2)&#x2500;H Chalcogenation of
 \a-Aminotropones and Their Peptides at Room Temperature
;
_journal_name_full 'Chemical Communications'
_journal_paper_doi 10.1039/D5CC05556C
_journal_year 2025
_chemical_formula_moiety '0.2(C17 H17 N O S)'
_chemical_formula_sum 'C3.4 H3.4 N0.2 O0.2 S0.2'
_chemical_formula_weight 56.67
_space_group_crystal_system triclinic
_space_group_IT_number 2
_space_group_name_Hall '-P 1'
_space_group_name_H-M_alt 'P -1'
_atom_sites_solution_hydrogens geom
_atom_sites_solution_primary dual
_audit_creation_date 2025-09-01
_audit_creation_method
;
Olex2 1.5
(compiled 2025.07.13 svn.rb7424aed for OlexSys, GUI svn.r7314)
;
_audit_update_record
;
2025-09-24 deposited with the CCDC.	2025-12-01 downloaded from the CCDC.
;
_cell_angle_alpha 76.164(6)
_cell_angle_beta 68.361(6)
_cell_angle_gamma 71.046(7)
_cell_formula_units_Z 10
_cell_length_a 7.9290(6)
_cell_length_b 9.6466(7)
_cell_length_c 10.3599(7)
_cell_measurement_reflns_used 4324
_cell_measurement_temperature 100.00(10)
_cell_measurement_theta_max 29.6020
_cell_measurement_theta_min 4.0830
_cell_volume 690.17(9)
_computing_cell_refinement 'CrysAlisPro 1.171.42.89a (Rigaku OD, 2023)'
_computing_data_collection 'CrysAlisPro 1.171.42.89a (Rigaku OD, 2023)'
_computing_data_reduction 'CrysAlisPro 1.171.42.89a (Rigaku OD, 2023)'
_computing_molecular_graphics 'Olex2 1.5 (Dolomanov et al., 2009)'
_computing_publication_material 'Olex2 1.5 (Dolomanov et al., 2009)'
_computing_structure_refinement 'SHELXL 2019/3 (Sheldrick, 2015)'
_computing_structure_solution 'SHELXT 2018/2 (Sheldrick, 2018)'
_diffrn_ambient_environment N~2~
_diffrn_ambient_temperature 100.00(10)
_diffrn_detector 'Hybrid Pixel Array Detector'
_diffrn_detector_area_resol_mean 5.8140
_diffrn_detector_type 'Pilatus 200K'
_diffrn_measured_fraction_theta_full 0.994
_diffrn_measured_fraction_theta_max 0.790
_diffrn_measurement_details
;
List of Runs (angles in degrees, time in seconds):

  # Type    Start    End  Width  t~exp~   \w     \q     \k     \f   Frames
#--------------------------------------------------------------------------
  1  \w     -3.00  43.00   0.50    0.70    --    1.16-114.00  97.00   92
  2  \w    -10.00  64.00   0.50    0.70    --    1.16  57.00-120.00  148
  3  \w    -42.00  24.00   0.50    0.70    --    1.16 -77.00 120.00  132
  4  \w    -15.00  36.00   0.50    0.70    --    1.16 -99.00 -90.00  102
  5  \w    -15.00  33.00   0.50    0.70    --   -2.33 -99.00  60.00   96
  6  \w     -6.00  64.00   0.50    0.70    --   -2.33  38.00  60.00  140
  7  \w     -4.00  71.00   0.50    0.70    --    1.16  19.00 120.00  150
  8  \w    -42.00 -17.00   0.50    0.70    --    1.16 -77.00 -60.00   50
  9  \w     -8.00  67.00   0.50    0.70    --   -2.33  19.00 -30.00  150
;
_diffrn_measurement_device 'four-circle diffractometer'
_diffrn_measurement_device_type 'SuperNova, Dual, Cu at home/near, Pilatus 200K'
_diffrn_measurement_method '\w scans'
_diffrn_orient_matrix_type 'CrysAlisPro convention (1999,Acta A55,543-557)'
_diffrn_orient_matrix_UB_11 0.0200784000
_diffrn_orient_matrix_UB_12 -0.0491538000
_diffrn_orient_matrix_UB_13 0.0585826000
_diffrn_orient_matrix_UB_21 0.0910049000
_diffrn_orient_matrix_UB_22 -0.0320310000
_diffrn_orient_matrix_UB_23 -0.0438597000
_diffrn_orient_matrix_UB_31 0.0355050000
_diffrn_orient_matrix_UB_32 0.0521110000
_diffrn_orient_matrix_UB_33 0.0130995000
_diffrn_radiation_monochromator mirror
_diffrn_radiation_probe x-ray
_diffrn_radiation_type 'Mo K\a'
_diffrn_radiation_wavelength 0.71073
_diffrn_reflns_av_R_equivalents 0.0646
_diffrn_reflns_av_unetI/netI 0.0584
_diffrn_reflns_Laue_measured_fraction_full 0.994
_diffrn_reflns_Laue_measured_fraction_max 0.790
_diffrn_reflns_limit_h_max 11
_diffrn_reflns_limit_h_min -10
_diffrn_reflns_limit_k_max 12
_diffrn_reflns_limit_k_min -12
_diffrn_reflns_limit_l_max 14
_diffrn_reflns_limit_l_min -13
_diffrn_reflns_number 11632
_diffrn_reflns_point_group_measured_fraction_full 0.994
_diffrn_reflns_point_group_measured_fraction_max 0.790
_diffrn_reflns_theta_full 25.242
_diffrn_reflns_theta_max 29.745
_diffrn_reflns_theta_min 4.081
_diffrn_source 'micro-focus sealed X-ray tube'
_diffrn_source_type 'SuperNova (Mo) X-ray Source'
_exptl_absorpt_coefficient_mu 0.229
_exptl_absorpt_correction_T_max 1.00000
_exptl_absorpt_correction_T_min 0.58993
_exptl_absorpt_correction_type multi-scan
_exptl_absorpt_process_details
;
CrysAlisPro 1.171.42.89a (Rigaku Oxford Diffraction, 2023)
Empirical absorption correction using spherical harmonics,
implemented in SCALE3 ABSPACK scaling algorithm.
;
_exptl_crystal_colour 'clear yellowish yellow'
_exptl_crystal_colour_lustre clear
_exptl_crystal_colour_modifier yellowish
_exptl_crystal_colour_primary yellow
_exptl_crystal_density_diffrn 1.364
_exptl_crystal_description block
_exptl_crystal_F_000 300
_exptl_crystal_size_max 0.02
_exptl_crystal_size_mid 0.02
_exptl_crystal_size_min 0.002
_refine_diff_density_max 0.354
_refine_diff_density_min -0.317
_refine_diff_density_rms 0.061
_refine_ls_extinction_coef 0.003(3)
_refine_ls_extinction_expression Fc^*^=kFc[1+0.001xFc^2^\l^3^/sin(2\q)]^-1/4^
_refine_ls_extinction_method 'SHELXL-2019/2 (Sheldrick 2019)'
_refine_ls_goodness_of_fit_ref 1.044
_refine_ls_hydrogen_treatment constr
_refine_ls_matrix_type full
_refine_ls_number_parameters 182
_refine_ls_number_reflns 3110
_refine_ls_number_restraints 0
_refine_ls_restrained_S_all 1.044
_refine_ls_R_factor_all 0.0570
_refine_ls_R_factor_gt 0.0425
_refine_ls_shift/su_max 0.001
_refine_ls_shift/su_mean 0.000
_refine_ls_structure_factor_coef Fsqd
_refine_ls_weighting_details 'w=1/[\s^2^(Fo^2^)+(0.0413P)^2^+0.2081P] where P=(Fo^2^+2Fc^2^)/3'
_refine_ls_weighting_scheme calc
_refine_ls_wR_factor_gt 0.0960
_refine_ls_wR_factor_ref 0.1048
_reflns_Friedel_coverage 0.000
_reflns_number_gt 2501
_reflns_number_total 3110
_reflns_threshold_expression 'I > 2\s(I)'
_cod_data_source_file d5cc05556c2.cif
_cod_data_source_block nks-mk-226_auto
_cod_original_cell_volume 690.17(10)
_cod_original_formula_sum 'C3.40 H3.40 N0.20 O0.20 S0.20'
_cod_database_code 7135265
_shelx_shelxl_version_number 2019/3
_chemical_oxdiff_formula 'C H N O S '
_chemical_oxdiff_usercomment 'yellow block'
_shelx_space_group_comment
;
The symmetry employed for this shelxl refinement is uniquely defined
by the following loop, which should always be used as a source of
symmetry information in preference to the above space-group names.
They are only intended as comments.
;
_shelx_estimated_absorpt_t_max 1.000
_shelx_estimated_absorpt_t_min 0.995
_olex2_refinement_description
;
1. Fixed Uiso
 At 1.2 times of:
  All C(H) groups, All C(H,H) groups
2.a Secondary CH2 refined with riding coordinates:
 C11(H11A,H11B), C10(H10A,H10B), C9(H9A,H9B), C8(H8A,H8B)
2.b Aromatic/amide H refined with riding coordinates:
 C4(H4), C6(H6), C7(H7), C3(H3), C13(H13), C17(H17), C16(H16), C15(H15),
 C14(H14)
;
_olex2_submission_special_instructions 'No special instructions were received'
_oxdiff_exptl_absorpt_empirical_details
;
Empirical correction (ABSPACK) includes:
- Absorption correction using spherical harmonics
- Frame scaling
;
_oxdiff_exptl_absorpt_empirical_full_max 1.786
_oxdiff_exptl_absorpt_empirical_full_min 0.401

loop_
_space_group_symop_operation_xyz
'x, y, z'
'-x, -y, -z'

loop_
_atom_site_label
_atom_site_type_symbol
_atom_site_fract_x
_atom_site_fract_y
_atom_site_fract_z
_atom_site_U_iso_or_equiv
_atom_site_adp_type
_atom_site_occupancy
_atom_site_site_symmetry_order
_atom_site_calc_flag
_atom_site_refinement_flags_posn
_atom_site_refinement_flags_adp
_atom_site_refinement_flags_occupancy
_atom_site_disorder_assembly
_atom_site_disorder_group
S1 S 0.59553(6) 0.75093(5) 0.47608(5) 0.01789(15) Uani 1 1 d . . . . .
O1 O -0.02983(16) 0.80064(13) 1.03055(13) 0.0183(3) Uani 1 1 d . . . . .
N1 N 0.16387(19) 0.50822(15) 1.08844(15) 0.0149(3) Uani 1 1 d . . . . .
C4 C 0.4483(2) 0.57942(19) 0.71327(18) 0.0160(4) Uani 1 1 d . . . . .
H4 H 0.515896 0.507627 0.650854 0.019 Uiso 1 1 calc R U . . .
C6 C 0.3639(2) 0.84746(18) 0.72654(18) 0.0159(4) Uani 1 1 d . . . . .
H6 H 0.400456 0.935527 0.679030 0.019 Uiso 1 1 calc R U . . .
C7 C 0.2323(2) 0.85783(19) 0.85595(18) 0.0158(4) Uani 1 1 d . . . . .
H7 H 0.200753 0.950000 0.888398 0.019 Uiso 1 1 calc R U . . .
C2 C 0.2253(2) 0.59159(18) 0.96467(18) 0.0136(3) Uani 1 1 d . . . . .
C12 C 0.4307(2) 0.81229(18) 0.38212(18) 0.0152(4) Uani 1 1 d . . . . .
C5 C 0.4532(2) 0.72303(19) 0.65385(18) 0.0167(4) Uani 1 1 d . . . . .
C11 C 0.0292(2) 0.56177(19) 1.22122(18) 0.0165(4) Uani 1 1 d . . . . .
H11A H -0.101823 0.589980 1.219599 0.020 Uiso 1 1 calc R U . . .
H11B H 0.055865 0.648076 1.238115 0.020 Uiso 1 1 calc R U . . .
C3 C 0.3593(2) 0.52253(19) 0.85146(18) 0.0162(4) Uani 1 1 d . . . . .
H3 H 0.397638 0.417798 0.871265 0.019 Uiso 1 1 calc R U . . .
C13 C 0.2392(2) 0.8275(2) 0.44610(19) 0.0194(4) Uani 1 1 d . . . . .
H13 H 0.189742 0.806693 0.545132 0.023 Uiso 1 1 calc R U . . .
C17 C 0.5026(2) 0.84295(19) 0.23683(19) 0.0168(4) Uani 1 1 d . . . . .
H17 H 0.633342 0.833951 0.192490 0.020 Uiso 1 1 calc R U . . .
C1 C 0.1320(2) 0.75359(18) 0.95281(18) 0.0146(4) Uani 1 1 d . . . . .
C10 C 0.0610(2) 0.42970(19) 1.33289(18) 0.0183(4) Uani 1 1 d . . . . .
H10A H 0.159500 0.431851 1.369009 0.022 Uiso 1 1 calc R U . . .
H10B H -0.056406 0.428234 1.412121 0.022 Uiso 1 1 calc R U . . .
C9 C 0.1238(3) 0.29659(19) 1.25541(19) 0.0188(4) Uani 1 1 d . . . . .
H9A H 0.198395 0.209172 1.301494 0.023 Uiso 1 1 calc R U . . .
H9B H 0.014248 0.271606 1.251677 0.023 Uiso 1 1 calc R U . . .
C8 C 0.2435(2) 0.34650(18) 1.10930(18) 0.0162(4) Uani 1 1 d . . . . .
H8A H 0.377117 0.321866 1.103788 0.019 Uiso 1 1 calc R U . . .
H8B H 0.234085 0.299309 1.038112 0.019 Uiso 1 1 calc R U . . .
C16 C 0.3815(3) 0.88682(19) 0.15721(19) 0.0194(4) Uani 1 1 d . . . . .
H16 H 0.430668 0.906339 0.058054 0.023 Uiso 1 1 calc R U . . .
C15 C 0.1903(3) 0.9024(2) 0.2206(2) 0.0212(4) Uani 1 1 d . . . . .
H15 H 0.108538 0.932947 0.165401 0.025 Uiso 1 1 calc R U . . .
C14 C 0.1194(3) 0.8731(2) 0.3650(2) 0.0215(4) Uani 1 1 d . . . . .
H14 H -0.011733 0.884248 0.409132 0.026 Uiso 1 1 calc R U . . .

loop_
_atom_site_aniso_label
_atom_site_aniso_U_11
_atom_site_aniso_U_22
_atom_site_aniso_U_33
_atom_site_aniso_U_23
_atom_site_aniso_U_13
_atom_site_aniso_U_12
S1 0.0148(2) 0.0225(3) 0.0135(2) 0.00059(17) -0.00315(17) -0.00476(17)
O1 0.0149(6) 0.0193(6) 0.0180(7) -0.0043(5) -0.0040(5) -0.0012(5)
N1 0.0156(7) 0.0141(7) 0.0147(7) -0.0028(6) -0.0045(6) -0.0033(6)
C4 0.0151(8) 0.0168(8) 0.0153(9) -0.0044(7) -0.0034(7) -0.0032(7)
C6 0.0166(8) 0.0141(8) 0.0175(9) 0.0012(7) -0.0073(7) -0.0052(7)
C7 0.0173(8) 0.0131(8) 0.0182(9) -0.0034(7) -0.0080(7) -0.0019(7)
C2 0.0129(8) 0.0148(8) 0.0150(8) -0.0021(6) -0.0045(7) -0.0059(6)
C12 0.0187(8) 0.0113(8) 0.0154(9) -0.0020(6) -0.0052(7) -0.0037(7)
C5 0.0151(8) 0.0206(9) 0.0136(8) 0.0005(7) -0.0051(7) -0.0051(7)
C11 0.0162(8) 0.0186(9) 0.0134(9) -0.0045(7) -0.0028(7) -0.0033(7)
C3 0.0169(8) 0.0136(8) 0.0170(9) -0.0019(7) -0.0056(7) -0.0025(7)
C13 0.0183(9) 0.0241(9) 0.0144(9) -0.0025(7) -0.0021(7) -0.0073(7)
C17 0.0174(8) 0.0148(8) 0.0169(9) -0.0034(7) -0.0018(7) -0.0058(7)
C1 0.0155(8) 0.0165(8) 0.0140(9) -0.0048(7) -0.0069(7) -0.0026(7)
C10 0.0183(9) 0.0219(9) 0.0135(9) -0.0025(7) -0.0037(7) -0.0051(7)
C9 0.0228(9) 0.0169(9) 0.0156(9) 0.0004(7) -0.0052(8) -0.0069(7)
C8 0.0183(8) 0.0135(8) 0.0152(9) -0.0003(6) -0.0044(7) -0.0044(7)
C16 0.0273(10) 0.0177(9) 0.0131(9) -0.0013(7) -0.0060(8) -0.0067(7)
C15 0.0246(9) 0.0191(9) 0.0229(10) -0.0046(7) -0.0122(8) -0.0031(7)
C14 0.0173(9) 0.0257(10) 0.0214(10) -0.0063(8) -0.0050(8) -0.0046(7)

loop_
_atom_type_symbol
_atom_type_description
_atom_type_scat_dispersion_real
_atom_type_scat_dispersion_imag
_atom_type_scat_source
C C 0.0033 0.0016 'International Tables Vol C Tables 4.2.6.8 and 6.1.1.4'
H H 0.0000 0.0000 'International Tables Vol C Tables 4.2.6.8 and 6.1.1.4'
N N 0.0061 0.0033 'International Tables Vol C Tables 4.2.6.8 and 6.1.1.4'
O O 0.0106 0.0060 'International Tables Vol C Tables 4.2.6.8 and 6.1.1.4'
S S 0.1246 0.1234 'International Tables Vol C Tables 4.2.6.8 and 6.1.1.4'

loop_
_geom_angle_atom_site_label_1
_geom_angle_atom_site_label_2
_geom_angle_atom_site_label_3
_geom_angle
_geom_angle_site_symmetry_1
_geom_angle_site_symmetry_3
_geom_angle_publ_flag
C12 S1 C5 103.49(8) . . ?
C2 N1 C11 127.04(14) . . ?
C2 N1 C8 121.60(14) . . ?
C8 N1 C11 111.09(13) . . ?
C5 C4 H4 114.8 . . ?
C5 C4 C3 130.31(17) . . ?
C3 C4 H4 114.8 . . ?
C7 C6 H6 115.7 . . ?
C7 C6 C5 128.56(17) . . ?
C5 C6 H6 115.7 . . ?
C6 C7 H7 114.2 . . ?
C6 C7 C1 131.59(16) . . ?
C1 C7 H7 114.2 . . ?
N1 C2 C3 119.33(15) . . ?
N1 C2 C1 117.52(15) . . ?
C3 C2 C1 122.91(15) . . ?
C13 C12 S1 123.35(14) . . ?
C13 C12 C17 119.82(16) . . ?
C17 C12 S1 116.82(13) . . ?
C4 C5 S1 117.34(14) . . ?
C4 C5 C6 124.76(16) . . ?
C6 C5 S1 117.75(13) . . ?
N1 C11 H11A 111.0 . . ?
N1 C11 H11B 111.0 . . ?
N1 C11 C10 103.92(14) . . ?
H11A C11 H11B 109.0 . . ?
C10 C11 H11A 111.0 . . ?
C10 C11 H11B 111.0 . . ?
C4 C3 H3 114.1 . . ?
C2 C3 C4 131.83(16) . . ?
C2 C3 H3 114.1 . . ?
C12 C13 H13 120.0 . . ?
C12 C13 C14 119.97(17) . . ?
C14 C13 H13 120.0 . . ?
C12 C17 H17 120.2 . . ?
C16 C17 C12 119.51(16) . . ?
C16 C17 H17 120.2 . . ?
O1 C1 C7 119.30(15) . . ?
O1 C1 C2 120.01(15) . . ?
C7 C1 C2 120.62(15) . . ?
C11 C10 H10A 111.0 . . ?
C11 C10 H10B 111.0 . . ?
H10A C10 H10B 109.0 . . ?
C9 C10 C11 103.65(14) . . ?
C9 C10 H10A 111.0 . . ?
C9 C10 H10B 111.0 . . ?
C10 C9 H9A 110.9 . . ?
C10 C9 H9B 110.9 . . ?
H9A C9 H9B 109.0 . . ?
C8 C9 C10 104.11(14) . . ?
C8 C9 H9A 110.9 . . ?
C8 C9 H9B 110.9 . . ?
N1 C8 C9 104.14(14) . . ?
N1 C8 H8A 110.9 . . ?
N1 C8 H8B 110.9 . . ?
C9 C8 H8A 110.9 . . ?
C9 C8 H8B 110.9 . . ?
H8A C8 H8B 108.9 . . ?
C17 C16 H16 119.6 . . ?
C15 C16 C17 120.87(17) . . ?
C15 C16 H16 119.6 . . ?
C16 C15 H15 120.3 . . ?
C14 C15 C16 119.38(17) . . ?
C14 C15 H15 120.3 . . ?
C13 C14 H14 119.8 . . ?
C15 C14 C13 120.44(17) . . ?
C15 C14 H14 119.8 . . ?

loop_
_geom_bond_atom_site_label_1
_geom_bond_atom_site_label_2
_geom_bond_distance
_geom_bond_site_symmetry_2
_geom_bond_publ_flag
S1 C12 1.7792(17) . ?
S1 C5 1.7792(18) . ?
O1 C1 1.239(2) . ?
N1 C2 1.352(2) . ?
N1 C11 1.483(2) . ?
N1 C8 1.476(2) . ?
C4 H4 0.9500 . ?
C4 C5 1.382(2) . ?
C4 C3 1.407(2) . ?
C6 H6 0.9500 . ?
C6 C7 1.364(3) . ?
C6 C5 1.413(3) . ?
C7 H7 0.9500 . ?
C7 C1 1.449(2) . ?
C2 C3 1.394(2) . ?
C2 C1 1.493(2) . ?
C12 C13 1.388(2) . ?
C12 C17 1.394(2) . ?
C11 H11A 0.9900 . ?
C11 H11B 0.9900 . ?
C11 C10 1.525(2) . ?
C3 H3 0.9500 . ?
C13 H13 0.9500 . ?
C13 C14 1.393(3) . ?
C17 H17 0.9500 . ?
C17 C16 1.391(2) . ?
C10 H10A 0.9900 . ?
C10 H10B 0.9900 . ?
C10 C9 1.524(3) . ?
C9 H9A 0.9900 . ?
C9 H9B 0.9900 . ?
C9 C8 1.521(2) . ?
C8 H8A 0.9900 . ?
C8 H8B 0.9900 . ?
C16 H16 0.9500 . ?
C16 C15 1.385(3) . ?
C15 H15 0.9500 . ?
C15 C14 1.384(3) . ?
C14 H14 0.9500 . ?

loop_
_geom_torsion_atom_site_label_1
_geom_torsion_atom_site_label_2
_geom_torsion_atom_site_label_3
_geom_torsion_atom_site_label_4
_geom_torsion
_geom_torsion_site_symmetry_1
_geom_torsion_site_symmetry_2
_geom_torsion_site_symmetry_3
_geom_torsion_site_symmetry_4
_geom_torsion_publ_flag
S1 C12 C13 C14 -178.61(14) . . . . ?
S1 C12 C17 C16 177.97(13) . . . . ?
N1 C2 C3 C4 -179.57(17) . . . . ?
N1 C2 C1 O1 -23.9(2) . . . . ?
N1 C2 C1 C7 152.86(15) . . . . ?
N1 C11 C10 C9 -29.69(17) . . . . ?
C6 C7 C1 O1 -148.52(18) . . . . ?
C6 C7 C1 C2 34.7(3) . . . . ?
C7 C6 C5 S1 171.52(14) . . . . ?
C7 C6 C5 C4 -13.1(3) . . . . ?
C2 N1 C11 C10 -162.03(15) . . . . ?
C2 N1 C8 C9 -174.91(14) . . . . ?
C12 S1 C5 C4 100.82(14) . . . . ?
C12 S1 C5 C6 -83.43(14) . . . . ?
C12 C13 C14 C15 0.6(3) . . . . ?
C12 C17 C16 C15 0.9(3) . . . . ?
C5 S1 C12 C13 -0.97(17) . . . . ?
C5 S1 C12 C17 -179.66(13) . . . . ?
C5 C4 C3 C2 12.2(3) . . . . ?
C5 C6 C7 C1 -6.0(3) . . . . ?
C11 N1 C2 C3 177.14(15) . . . . ?
C11 N1 C2 C1 -8.3(2) . . . . ?
C11 N1 C8 C9 10.72(18) . . . . ?
C11 C10 C9 C8 36.67(17) . . . . ?
C3 C4 C5 S1 175.78(15) . . . . ?
C3 C4 C5 C6 0.4(3) . . . . ?
C3 C2 C1 O1 150.42(16) . . . . ?
C3 C2 C1 C7 -32.8(2) . . . . ?
C13 C12 C17 C16 -0.8(3) . . . . ?
C17 C12 C13 C14 0.0(3) . . . . ?
C17 C16 C15 C14 -0.3(3) . . . . ?
C1 C2 C3 C4 6.2(3) . . . . ?
C10 C9 C8 N1 -29.13(17) . . . . ?
C8 N1 C2 C3 3.7(2) . . . . ?
C8 N1 C2 C1 178.29(14) . . . . ?
C8 N1 C11 C10 11.96(17) . . . . ?
C16 C15 C14 C13 -0.4(3) . . . . ?
